data_4081383
loop_
_publ_author_name
'Guo, Zhiqiang'
'Liu, Qiao'
'Wei, Xuehong'
'Zhang, Yongbin'
'Tong, Hongbo'
'Chao, Jianbin'
'Guo, Jianping'
'Liu, Diansheng'

_publ_section_title
;
 2-Aminopyrrolyl Dilithium Compounds: Synthesis, Structural Diversity, and
 Catalytic Activity for Amidation of Aldehydes with Amines
;
_journal_issue 16
_journal_name_full Organometallics
_journal_page_first 4677
_journal_paper_doi 10.1021/om4006609
_journal_volume 32
_journal_year 2013
_chemical_formula_sum 'C33 H71 Li4 N10'
_chemical_formula_weight 635.76
_chemical_name_systematic
; 
 ? 
;
_space_group_IT_number 14
_symmetry_cell_setting monoclinic
_symmetry_space_group_name_Hall '-P 2ybc'
_symmetry_space_group_name_H-M 'P 1 21/c 1'
_atom_sites_solution_hydrogens geom
_atom_sites_solution_primary direct
_atom_sites_solution_secondary difmap
_audit_creation_method SHELXL-97
_cell_angle_alpha 90.00
_cell_angle_beta 99.045(5)
_cell_angle_gamma 90.00
_cell_formula_units_Z 4
_cell_length_a 11.896(3)
_cell_length_b 19.187(4)
_cell_length_c 18.448(4)
_cell_measurement_temperature 200(2)
_cell_volume 4158.4(16)
_computing_structure_refinement 'SHELXL-97 (Sheldrick, 2008)'
_computing_structure_solution 'SHELXS-97 (Sheldrick, 2008)'
_diffrn_ambient_temperature 200(2)
_diffrn_measured_fraction_theta_full 1.000
_diffrn_measured_fraction_theta_max 1.000
_diffrn_radiation_monochromator graphite
_diffrn_radiation_source 'fine-focus sealed tube'
_diffrn_radiation_type MoK\a
_diffrn_radiation_wavelength 0.71073
_diffrn_reflns_av_R_equivalents 0.0674
_diffrn_reflns_av_sigmaI/netI 0.0812
_diffrn_reflns_limit_h_max 11
_diffrn_reflns_limit_h_min -14
_diffrn_reflns_limit_k_max 16
_diffrn_reflns_limit_k_min -22
_diffrn_reflns_limit_l_max 21
_diffrn_reflns_limit_l_min -21
_diffrn_reflns_number 23047
_diffrn_reflns_theta_full 25.05
_diffrn_reflns_theta_max 25.05
_diffrn_reflns_theta_min 1.54
_exptl_absorpt_coefficient_mu 0.060
_exptl_absorpt_correction_T_max 0.9880
_exptl_absorpt_correction_T_min 0.9821
_exptl_absorpt_correction_type multi-scan
_exptl_absorpt_process_details sadabs
_exptl_crystal_density_diffrn 1.015
_exptl_crystal_density_method 'not measured'
_exptl_crystal_F_000 1404
_exptl_crystal_size_max 0.30
_exptl_crystal_size_mid 0.20
_exptl_crystal_size_min 0.20
_refine_diff_density_max 0.655
_refine_diff_density_min -0.570
_refine_diff_density_rms 0.042
_refine_ls_extinction_method SHELXL
_refine_ls_goodness_of_fit_ref 1.173
_refine_ls_hydrogen_treatment constr
_refine_ls_matrix_type full
_refine_ls_number_parameters 439
_refine_ls_number_reflns 7351
_refine_ls_number_restraints 33
_refine_ls_restrained_S_all 1.313
_refine_ls_R_factor_all 0.1716
_refine_ls_R_factor_gt 0.0795
_refine_ls_shift/su_max 0.000
_refine_ls_shift/su_mean 0.000
_refine_ls_structure_factor_coef Fsqd
_refine_ls_weighting_details 'calc w=1/[\s^2^(Fo^2^)+(0.0952P)^2^+0.0000P] where P=(Fo^2^+2Fc^2^)/3'
_refine_ls_weighting_scheme calc
_refine_ls_wR_factor_gt 0.1997
_refine_ls_wR_factor_ref 0.2409
_reflns_number_gt 3340
_reflns_number_total 7351
_reflns_threshold_expression >2sigma(I)
_cod_data_source_file om4006609_si_002.cif
_cod_data_source_block 1
_cod_original_cell_volume 4158.4(17)
_cod_original_sg_symbol_H-M P2(1)/c
_cod_database_code 4081383

loop_
_symmetry_equiv_pos_as_xyz
'x, y, z'
'-x, y+1/2, -z+1/2'
'-x, -y, -z'
'x, -y-1/2, z-1/2'

loop_
_atom_site_label
_atom_site_type_symbol
_atom_site_fract_x
_atom_site_fract_y
_atom_site_fract_z
_atom_site_U_iso_or_equiv
_atom_site_adp_type
_atom_site_occupancy
_atom_site_symmetry_multiplicity
_atom_site_calc_flag
_atom_site_refinement_flags
Li1 Li 0.5091(5) 0.7076(3) 0.5966(4) 0.0570(17) Uani 1 1 d .
Li2 Li 0.3790(6) 0.7060(3) 0.6925(3) 0.0552(17) Uani 1 1 d .
Li3 Li 0.2090(5) 0.7520(3) 0.6441(3) 0.0517(16) Uani 1 1 d .
Li4 Li 0.2216(6) 0.8814(3) 0.6372(4) 0.0555(17) Uani 1 1 d .
N1 N 0.5483(3) 0.72617(19) 0.71021(18) 0.0588(9) Uani 1 1 d .
N2 N 0.3219(3) 0.81207(16) 0.71187(16) 0.0497(8) Uani 1 1 d .
N3 N 0.1315(3) 0.81485(15) 0.56181(17) 0.0513(8) Uani 1 1 d .
N4 N 0.3296(3) 0.70178(15) 0.58242(16) 0.0485(8) Uani 1 1 d .
N5 N 0.6000(4) 0.6250(2) 0.5478(3) 0.0936(13) Uani 1 1 d U
N6 N 0.6315(3) 0.7772(2) 0.5512(2) 0.0735(11) Uani 1 1 d U
N7 N 0.3342(3) 0.61900(18) 0.75509(19) 0.0657(10) Uani 1 1 d .
N8 N 0.0909(3) 0.69312(16) 0.69551(18) 0.0557(9) Uani 1 1 d .
N9 N 0.1243(4) 0.9645(2) 0.6802(2) 0.0856(12) Uani 1 1 d U
N10 N 0.2718(3) 0.96889(17) 0.5678(2) 0.0685(10) Uani 1 1 d .
C1 C 0.6450(4) 0.7012(3) 0.7529(3) 0.0740(13) Uani 1 1 d .
H1 H 0.6755 0.6560 0.7482 0.089 Uiso 1 1 calc R
C2 C 0.6913(4) 0.7494(3) 0.8026(3) 0.0914(17) Uani 1 1 d .
H2 H 0.7587 0.7443 0.8374 0.110 Uiso 1 1 calc R
C3 C 0.6213(4) 0.8072(3) 0.7926(3) 0.0811(14) Uani 1 1 d .
H3 H 0.6311 0.8496 0.8195 0.097 Uiso 1 1 calc R
C4 C 0.5349(3) 0.7918(2) 0.7362(2) 0.0568(11) Uani 1 1 d .
C5 C 0.4363(3) 0.8365(2) 0.7027(2) 0.0562(11) Uani 1 1 d .
H5A H 0.4473 0.8838 0.7242 0.067 Uiso 1 1 calc R
H5B H 0.4388 0.8408 0.6495 0.067 Uiso 1 1 calc R
C6 C 0.3124(4) 0.8210(2) 0.7888(2) 0.0709(13) Uani 1 1 d .
H6A H 0.3689 0.7916 0.8188 0.106 Uiso 1 1 calc R
H6B H 0.2359 0.8076 0.7968 0.106 Uiso 1 1 calc R
H6C H 0.3262 0.8700 0.8027 0.106 Uiso 1 1 calc R
C7 C 0.0209(4) 0.8257(2) 0.5289(3) 0.0623(12) Uani 1 1 d .
H7 H -0.0349 0.8489 0.5516 0.075 Uiso 1 1 calc R
C8 C 0.0013(4) 0.7989(2) 0.4595(3) 0.0690(13) Uani 1 1 d .
H8 H -0.0681 0.8002 0.4261 0.083 Uiso 1 1 calc R
C9 C 0.1042(4) 0.7694(2) 0.4479(2) 0.0639(12) Uani 1 1 d .
H9 H 0.1176 0.7461 0.4046 0.077 Uiso 1 1 calc R
C10 C 0.1820(3) 0.77979(19) 0.5093(2) 0.0484(10) Uani 1 1 d .
C11 C 0.3042(3) 0.7577(2) 0.5274(2) 0.0518(10) Uani 1 1 d .
H11A H 0.3298 0.7422 0.4815 0.062 Uiso 1 1 calc R
H11B H 0.3501 0.7991 0.5452 0.062 Uiso 1 1 calc R
C12 C 0.2810(4) 0.6379(2) 0.5476(2) 0.0704(13) Uani 1 1 d .
H12A H 0.1983 0.6432 0.5346 0.106 Uiso 1 1 calc R
H12B H 0.2979 0.5987 0.5817 0.106 Uiso 1 1 calc R
H12C H 0.3141 0.6288 0.5031 0.106 Uiso 1 1 calc R
C13 C 0.7017(5) 0.6580(3) 0.5366(5) 0.1386(18) Uani 1 1 d DU
H13A H 0.7619 0.6407 0.5757 0.166 Uiso 1 1 calc R
H13B H 0.7202 0.6397 0.4897 0.166 Uiso 1 1 calc R
C14 C 0.7148(5) 0.7288(3) 0.5343(4) 0.1244(17) Uani 1 1 d DU
H14A H 0.7284 0.7401 0.4840 0.149 Uiso 1 1 calc R
H14B H 0.7863 0.7398 0.5676 0.149 Uiso 1 1 calc R
C15 C 0.5440(5) 0.5966(3) 0.4791(3) 0.1056(19) Uani 1 1 d .
H15A H 0.5215 0.6347 0.4445 0.158 Uiso 1 1 calc R
H15B H 0.4762 0.5707 0.4874 0.158 Uiso 1 1 calc R
H15C H 0.5962 0.5653 0.4589 0.158 Uiso 1 1 calc R
C16 C 0.6307(7) 0.5684(4) 0.5974(4) 0.157(3) Uani 1 1 d .
H16A H 0.6684 0.5320 0.5727 0.235 Uiso 1 1 calc R
H16B H 0.5621 0.5492 0.6131 0.235 Uiso 1 1 calc R
H16C H 0.6827 0.5851 0.6403 0.235 Uiso 1 1 calc R
C17 C 0.6868(5) 0.8257(4) 0.6054(3) 0.130(3) Uani 1 1 d .
H17A H 0.7491 0.8492 0.5861 0.194 Uiso 1 1 calc R
H17B H 0.7174 0.8004 0.6503 0.194 Uiso 1 1 calc R
H17C H 0.6315 0.8604 0.6164 0.194 Uiso 1 1 calc R
C18 C 0.5855(5) 0.8136(3) 0.4851(3) 0.0945(17) Uani 1 1 d .
H18A H 0.5352 0.8510 0.4968 0.142 Uiso 1 1 calc R
H18B H 0.5422 0.7810 0.4505 0.142 Uiso 1 1 calc R
H18C H 0.6478 0.8336 0.4629 0.142 Uiso 1 1 calc R
C19 C 0.2166(4) 0.5940(2) 0.7490(3) 0.0808(14) Uani 1 1 d .
H19A H 0.2143 0.5571 0.7862 0.097 Uiso 1 1 calc R
H19B H 0.1955 0.5721 0.7001 0.097 Uiso 1 1 calc R
C20 C 0.1280(4) 0.6472(3) 0.7583(3) 0.0788(14) Uani 1 1 d .
H20A H 0.0603 0.6224 0.7703 0.095 Uiso 1 1 calc R
H20B H 0.1578 0.6766 0.8011 0.095 Uiso 1 1 calc R
C21 C 0.3803(5) 0.6385(3) 0.8309(3) 0.0934(16) Uani 1 1 d .
H21A H 0.3316 0.6741 0.8480 0.140 Uiso 1 1 calc R
H21B H 0.4575 0.6570 0.8328 0.140 Uiso 1 1 calc R
H21C H 0.3825 0.5973 0.8626 0.140 Uiso 1 1 calc R
C22 C 0.4061(4) 0.5616(3) 0.7340(3) 0.0924(16) Uani 1 1 d .
H22A H 0.4019 0.5216 0.7666 0.139 Uiso 1 1 calc R
H22B H 0.4852 0.5774 0.7384 0.139 Uiso 1 1 calc R
H22C H 0.3786 0.5477 0.6832 0.139 Uiso 1 1 calc R
C23 C 0.0261(4) 0.6551(2) 0.6338(3) 0.0826(15) Uani 1 1 d .
H23A H -0.0405 0.6333 0.6496 0.124 Uiso 1 1 calc R
H23B H 0.0744 0.6190 0.6171 0.124 Uiso 1 1 calc R
H23C H 0.0011 0.6875 0.5935 0.124 Uiso 1 1 calc R
C24 C 0.0139(4) 0.7454(3) 0.7183(3) 0.0843(15) Uani 1 1 d .
H24A H -0.0117 0.7769 0.6772 0.126 Uiso 1 1 calc R
H24B H 0.0539 0.7721 0.7597 0.126 Uiso 1 1 calc R
H24C H -0.0521 0.7220 0.7332 0.126 Uiso 1 1 calc R
C25 C 0.1167(6) 1.0167(3) 0.6236(4) 0.1202(17) Uani 1 1 d U
H25A H 0.0530 1.0038 0.5848 0.144 Uiso 1 1 calc R
H25B H 0.0959 1.0613 0.6450 0.144 Uiso 1 1 calc R
C26 C 0.2131(5) 1.0290(3) 0.5896(4) 0.1177(18) Uani 1 1 d U
H26A H 0.2681 1.0569 0.6237 0.141 Uiso 1 1 calc R
H26B H 0.1890 1.0580 0.5455 0.141 Uiso 1 1 calc R
C27 C 0.0093(6) 0.9449(3) 0.6905(4) 0.128(2) Uani 1 1 d .
H27A H 0.0132 0.9072 0.7266 0.192 Uiso 1 1 calc R
H27B H -0.0336 0.9291 0.6437 0.192 Uiso 1 1 calc R
H27C H -0.0289 0.9853 0.7082 0.192 Uiso 1 1 calc R
C28 C 0.1837(6) 0.9902(4) 0.7504(4) 0.150(3) Uani 1 1 d .
H28A H 0.1510 1.0350 0.7618 0.226 Uiso 1 1 calc R
H28B H 0.2646 0.9963 0.7474 0.226 Uiso 1 1 calc R
H28C H 0.1754 0.9565 0.7891 0.226 Uiso 1 1 calc R
C29 C 0.3919(5) 0.9840(3) 0.5722(4) 0.117(2) Uani 1 1 d .
H29A H 0.4018 1.0239 0.5407 0.175 Uiso 1 1 calc R
H29B H 0.4309 0.9433 0.5560 0.175 Uiso 1 1 calc R
H29C H 0.4242 0.9951 0.6231 0.175 Uiso 1 1 calc R
C30 C 0.2271(6) 0.9518(3) 0.4919(3) 0.122(2) Uani 1 1 d .
H30A H 0.1448 0.9442 0.4868 0.183 Uiso 1 1 calc R
H30B H 0.2639 0.9093 0.4777 0.183 Uiso 1 1 calc R
H30C H 0.2426 0.9903 0.4599 0.183 Uiso 1 1 calc R
C31 C 0.8950(7) 0.6024(4) 0.3735(4) 0.165(3) Uani 1 1 d .
H31A H 0.8285 0.5742 0.3540 0.247 Uiso 1 1 calc R
H31B H 0.9237 0.6260 0.3330 0.247 Uiso 1 1 calc R
H31C H 0.8732 0.6373 0.4076 0.247 Uiso 1 1 calc R
C32 C 0.9824(7) 0.5582(4) 0.4116(4) 0.133(2) Uani 1 1 d .
H32A H 1.0520 0.5865 0.4254 0.160 Uiso 1 1 calc R
H32B H 1.0001 0.5218 0.3770 0.160 Uiso 1 1 calc R
C33 C 0.9552(5) 0.5228(3) 0.4796(3) 0.1043(19) Uani 1 1 d .
H33A H 0.9364 0.5592 0.5138 0.125 Uiso 1 1 calc R
H33B H 0.8858 0.4942 0.4655 0.125 Uiso 1 1 calc R

loop_
_atom_site_aniso_label
_atom_site_aniso_U_11
_atom_site_aniso_U_22
_atom_site_aniso_U_33
_atom_site_aniso_U_23
_atom_site_aniso_U_13
_atom_site_aniso_U_12
Li1 0.043(4) 0.072(4) 0.056(4) 0.000(3) 0.008(3) -0.002(3)
Li2 0.051(4) 0.067(4) 0.046(4) 0.006(3) 0.003(3) -0.003(3)
Li3 0.041(4) 0.058(4) 0.052(4) 0.006(3) -0.003(3) -0.003(3)
Li4 0.055(4) 0.051(4) 0.059(4) -0.004(3) 0.007(3) -0.004(3)
N1 0.047(2) 0.072(2) 0.053(2) 0.0038(18) -0.0056(17) 0.0010(18)
N2 0.0441(19) 0.062(2) 0.042(2) -0.0051(15) 0.0024(15) -0.0065(16)
N3 0.0414(19) 0.058(2) 0.054(2) 0.0019(16) 0.0035(16) -0.0017(16)
N4 0.0460(19) 0.0503(19) 0.0475(19) -0.0035(15) 0.0022(15) -0.0024(15)
N5 0.061(3) 0.084(3) 0.141(4) -0.026(3) 0.034(3) 0.002(2)
N6 0.052(2) 0.080(2) 0.094(3) 0.025(2) 0.030(2) 0.0071(19)
N7 0.060(2) 0.072(2) 0.064(3) 0.0125(19) 0.006(2) -0.005(2)
N8 0.051(2) 0.060(2) 0.058(2) 0.0013(18) 0.0111(17) -0.0056(17)
N9 0.099(3) 0.066(2) 0.100(3) 0.005(2) 0.043(3) 0.020(2)
N10 0.067(3) 0.055(2) 0.087(3) 0.0062(19) 0.023(2) -0.0003(19)
C1 0.053(3) 0.106(4) 0.060(3) 0.011(3) -0.001(2) 0.010(3)
C2 0.055(3) 0.149(5) 0.062(3) -0.008(3) -0.016(3) 0.009(3)
C3 0.058(3) 0.113(4) 0.067(3) -0.020(3) -0.007(3) -0.005(3)
C4 0.045(3) 0.078(3) 0.045(2) 0.003(2) 0.000(2) -0.012(2)
C5 0.055(3) 0.058(3) 0.053(3) -0.001(2) 0.001(2) -0.010(2)
C6 0.070(3) 0.086(3) 0.056(3) -0.013(2) 0.008(2) -0.003(2)
C7 0.046(3) 0.068(3) 0.070(3) 0.005(2) 0.000(2) 0.001(2)
C8 0.054(3) 0.081(3) 0.063(3) 0.005(2) -0.019(2) -0.003(2)
C9 0.067(3) 0.076(3) 0.045(3) 0.000(2) 0.000(2) -0.001(2)
C10 0.044(2) 0.058(2) 0.042(2) 0.0058(19) 0.003(2) -0.0072(19)
C11 0.047(2) 0.069(3) 0.041(2) -0.0016(19) 0.0097(19) -0.010(2)
C12 0.074(3) 0.061(3) 0.071(3) -0.015(2) -0.001(3) -0.006(2)
C13 0.079(3) 0.119(3) 0.225(4) -0.040(4) 0.046(3) 0.005(3)
C14 0.071(3) 0.114(3) 0.200(4) 0.039(3) 0.058(3) 0.010(3)
C15 0.111(5) 0.100(4) 0.108(5) -0.023(4) 0.027(4) 0.010(4)
C16 0.211(8) 0.137(6) 0.114(5) -0.018(5) -0.002(5) 0.090(6)
C17 0.098(5) 0.184(7) 0.108(5) -0.010(5) 0.019(4) -0.085(5)
C18 0.089(4) 0.094(4) 0.103(4) 0.039(3) 0.024(3) -0.005(3)
C19 0.081(4) 0.069(3) 0.091(4) 0.027(3) 0.010(3) -0.009(3)
C20 0.066(3) 0.089(4) 0.085(4) 0.022(3) 0.023(3) -0.008(3)
C21 0.100(4) 0.114(4) 0.061(3) 0.015(3) 0.000(3) -0.003(3)
C22 0.089(4) 0.091(4) 0.095(4) 0.009(3) 0.006(3) 0.022(3)
C23 0.066(3) 0.089(3) 0.089(4) -0.015(3) 0.003(3) -0.018(3)
C24 0.071(3) 0.099(4) 0.086(4) -0.009(3) 0.024(3) 0.011(3)
C25 0.133(4) 0.089(3) 0.150(4) 0.026(3) 0.058(3) 0.041(3)
C26 0.124(4) 0.083(3) 0.162(5) 0.028(3) 0.071(4) 0.028(3)
C27 0.122(6) 0.102(5) 0.176(7) -0.036(4) 0.074(5) 0.003(4)
C28 0.162(7) 0.146(6) 0.132(6) -0.077(5) -0.011(5) 0.041(5)
C29 0.081(4) 0.095(4) 0.179(6) 0.036(4) 0.035(4) -0.012(3)
C30 0.182(7) 0.098(4) 0.083(4) 0.033(3) 0.014(4) -0.028(4)
C31 0.187(8) 0.154(7) 0.155(7) 0.009(5) 0.033(6) 0.070(6)
C32 0.163(7) 0.130(6) 0.108(5) 0.006(4) 0.027(5) 0.030(5)
C33 0.102(5) 0.098(5) 0.108(5) -0.038(4) 0.004(4) 0.006(3)

loop_
_atom_type_symbol
_atom_type_description
_atom_type_scat_dispersion_real
_atom_type_scat_dispersion_imag
_atom_type_scat_source
C C 0.0033 0.0016 'International Tables Vol C Tables 4.2.6.8 and 6.1.1.4'
H H 0.0000 0.0000 'International Tables Vol C Tables 4.2.6.8 and 6.1.1.4'
Li Li -0.0003 0.0001 'International Tables Vol C Tables 4.2.6.8 and 6.1.1.4'
N N 0.0061 0.0033 'International Tables Vol C Tables 4.2.6.8 and 6.1.1.4'

loop_
_geom_angle_atom_site_label_1
_geom_angle_atom_site_label_2
_geom_angle_atom_site_label_3
_geom_angle
_geom_angle_site_symmetry_1
N1 Li1 N4 101.2(3) .
N1 Li1 N5 119.0(4) .
N4 Li1 N5 117.7(3) .
N1 Li1 N6 102.5(3) .
N4 Li1 N6 133.7(3) .
N5 Li1 N6 83.4(3) .
N1 Li1 Li2 50.9(2) .
N4 Li1 Li2 50.8(2) .
N5 Li1 Li2 132.4(4) .
N6 Li1 Li2 141.0(4) .
N1 Li2 N4 107.1(3) .
N1 Li2 N7 112.8(3) .
N4 Li2 N7 116.9(3) .
N1 Li2 N2 97.0(3) .
N4 Li2 N2 98.7(3) .
N7 Li2 N2 121.7(3) .
N1 Li2 Li3 142.6(4) .
N4 Li2 Li3 61.2(3) .
N7 Li2 Li3 103.5(3) .
N2 Li2 Li3 54.6(2) .
N1 Li2 Li1 53.7(2) .
N4 Li2 Li1 54.0(2) .
N7 Li2 Li1 128.2(3) .
N2 Li2 Li1 110.0(3) .
Li3 Li2 Li1 109.1(3) .
N3 Li3 N2 107.4(3) .
N3 Li3 N8 113.0(3) .
N2 Li3 N8 116.3(3) .
N3 Li3 N4 97.4(3) .
N2 Li3 N4 98.3(3) .
N8 Li3 N4 121.9(3) .
N3 Li3 Li2 142.8(4) .
N2 Li3 Li2 61.1(3) .
N8 Li3 Li2 103.2(3) .
N4 Li3 Li2 54.1(2) .
N3 Li3 Li4 52.9(2) .
N2 Li3 Li4 55.2(2) .
N8 Li3 Li4 126.8(3) .
N4 Li3 Li4 111.2(3) .
Li2 Li3 Li4 110.6(3) .
N3 Li4 N2 103.2(3) .
N3 Li4 N9 116.5(3) .
N2 Li4 N9 119.5(3) .
N3 Li4 N10 103.6(3) .
N2 Li4 N10 131.3(3) .
N9 Li4 N10 82.3(2) .
N3 Li4 Li3 52.3(2) .
N2 Li4 Li3 51.6(2) .
N9 Li4 Li3 131.8(3) .
N10 Li4 Li3 142.8(3) .
C4 N1 C1 104.7(4) .
C4 N1 Li2 93.7(3) .
C1 N1 Li2 138.4(3) .
C4 N1 Li1 119.0(3) .
C1 N1 Li1 123.1(4) .
Li2 N1 Li1 75.4(3) .
C6 N2 C5 106.8(3) .
C6 N2 Li3 121.4(3) .
C5 N2 Li3 129.8(3) .
C6 N2 Li4 115.8(3) .
C5 N2 Li4 99.2(3) .
Li3 N2 Li4 73.1(3) .
C6 N2 Li2 110.1(3) .
C5 N2 Li2 87.8(3) .
Li3 N2 Li2 64.3(3) .
Li4 N2 Li2 128.9(3) .
C7 N3 C10 104.7(3) .
C7 N3 Li3 134.9(3) .
C10 N3 Li3 92.2(3) .
C7 N3 Li4 124.3(3) .
C10 N3 Li4 122.3(3) .
Li3 N3 Li4 74.8(3) .
C12 N4 C11 106.5(3) .
C12 N4 Li2 120.4(3) .
C11 N4 Li2 131.1(3) .
C12 N4 Li1 114.9(3) .
C11 N4 Li1 98.1(3) .
Li2 N4 Li1 75.2(3) .
C12 N4 Li3 110.6(3) .
C11 N4 Li3 87.6(3) .
Li2 N4 Li3 64.6(3) .
Li1 N4 Li3 130.1(3) .
C13 N5 C16 107.2(6) .
C13 N5 C15 109.3(5) .
C16 N5 C15 108.2(5) .
C13 N5 Li1 103.1(4) .
C16 N5 Li1 112.3(4) .
C15 N5 Li1 116.4(4) .
C14 N6 C18 108.4(4) .
C14 N6 C17 108.3(5) .
C18 N6 C17 110.1(5) .
C14 N6 Li1 102.1(3) .
C18 N6 Li1 115.1(3) .
C17 N6 Li1 112.2(3) .
C19 N7 C21 111.4(4) .
C19 N7 C22 108.6(4) .
C21 N7 C22 107.1(4) .
C19 N7 Li2 121.9(3) .
C21 N7 Li2 103.2(3) .
C22 N7 Li2 103.6(3) .
C24 N8 C23 106.7(4) .
C24 N8 C20 108.0(3) .
C23 N8 C20 111.7(4) .
C24 N8 Li3 104.5(3) .
C23 N8 Li3 102.8(3) .
C20 N8 Li3 122.0(3) .
C25 N9 C28 111.9(5) .
C25 N9 C27 108.7(5) .
C28 N9 C27 107.7(5) .
C25 N9 Li4 102.7(3) .
C28 N9 Li4 110.9(4) .
C27 N9 Li4 114.9(4) .
C26 N10 C29 110.0(4) .
C26 N10 C30 109.3(5) .
C29 N10 C30 107.9(4) .
C26 N10 Li4 104.8(3) .
C29 N10 Li4 117.7(4) .
C30 N10 Li4 106.9(3) .
C2 C1 N1 111.4(5) .
C2 C1 H1 124.3 .
N1 C1 H1 124.3 .
C1 C2 C3 106.5(5) .
C1 C2 H2 126.7 .
C3 C2 H2 126.7 .
C4 C3 C2 107.0(4) .
C4 C3 H3 126.5 .
C2 C3 H3 126.5 .
N1 C4 C3 110.4(4) .
N1 C4 C5 120.5(3) .
C3 C4 C5 129.1(4) .
N2 C5 C4 116.5(3) .
N2 C5 H5A 108.2 .
C4 C5 H5A 108.2 .
N2 C5 H5B 108.2 .
C4 C5 H5B 108.2 .
H5A C5 H5B 107.3 .
N2 C6 H6A 109.5 .
N2 C6 H6B 109.5 .
H6A C6 H6B 109.5 .
N2 C6 H6C 109.5 .
H6A C6 H6C 109.5 .
H6B C6 H6C 109.5 .
C8 C7 N3 111.6(4) .
C8 C7 H7 124.2 .
N3 C7 H7 124.2 .
C7 C8 C9 105.8(4) .
C7 C8 H8 127.1 .
C9 C8 H8 127.1 .
C10 C9 C8 108.1(4) .
C10 C9 H9 125.9 .
C8 C9 H9 125.9 .
C9 C10 N3 109.8(4) .
C9 C10 C11 130.7(4) .
N3 C10 C11 119.4(3) .
N4 C11 C10 116.4(3) .
N4 C11 H11A 108.2 .
C10 C11 H11A 108.2 .
N4 C11 H11B 108.2 .
C10 C11 H11B 108.2 .
H11A C11 H11B 107.3 .
N4 C12 H12A 109.5 .
N4 C12 H12B 109.5 .
H12A C12 H12B 109.5 .
N4 C12 H12C 109.5 .
H12A C12 H12C 109.5 .
H12B C12 H12C 109.5 .
C14 C13 N5 123.7(5) .
C14 C13 H13A 106.4 .
N5 C13 H13A 106.4 .
C14 C13 H13B 106.4 .
N5 C13 H13B 106.4 .
H13A C13 H13B 106.5 .
C13 C14 N6 123.5(5) .
C13 C14 H14A 106.5 .
N6 C14 H14A 106.5 .
C13 C14 H14B 106.5 .
N6 C14 H14B 106.5 .
H14A C14 H14B 106.5 .
N5 C15 H15A 109.5 .
N5 C15 H15B 109.5 .
H15A C15 H15B 109.5 .
N5 C15 H15C 109.5 .
H15A C15 H15C 109.5 .
H15B C15 H15C 109.5 .
N5 C16 H16A 109.5 .
N5 C16 H16B 109.5 .
H16A C16 H16B 109.5 .
N5 C16 H16C 109.5 .
H16A C16 H16C 109.5 .
H16B C16 H16C 109.5 .
N6 C17 H17A 109.5 .
N6 C17 H17B 109.5 .
H17A C17 H17B 109.5 .
N6 C17 H17C 109.5 .
H17A C17 H17C 109.5 .
H17B C17 H17C 109.5 .
N6 C18 H18A 109.5 .
N6 C18 H18B 109.5 .
H18A C18 H18B 109.5 .
N6 C18 H18C 109.5 .
H18A C18 H18C 109.5 .
H18B C18 H18C 109.5 .
N7 C19 C20 116.7(4) .
N7 C19 H19A 108.1 .
C20 C19 H19A 108.1 .
N7 C19 H19B 108.1 .
C20 C19 H19B 108.1 .
H19A C19 H19B 107.3 .
N8 C20 C19 116.7(4) .
N8 C20 H20A 108.1 .
C19 C20 H20A 108.1 .
N8 C20 H20B 108.1 .
C19 C20 H20B 108.1 .
H20A C20 H20B 107.3 .
N7 C21 H21A 109.5 .
N7 C21 H21B 109.5 .
H21A C21 H21B 109.5 .
N7 C21 H21C 109.5 .
H21A C21 H21C 109.5 .
H21B C21 H21C 109.5 .
N7 C22 H22A 109.5 .
N7 C22 H22B 109.5 .
H22A C22 H22B 109.5 .
N7 C22 H22C 109.5 .
H22A C22 H22C 109.5 .
H22B C22 H22C 109.5 .
N8 C23 H23A 109.5 .
N8 C23 H23B 109.5 .
H23A C23 H23B 109.5 .
N8 C23 H23C 109.5 .
H23A C23 H23C 109.5 .
H23B C23 H23C 109.5 .
N8 C24 H24A 109.5 .
N8 C24 H24B 109.5 .
H24A C24 H24B 109.5 .
N8 C24 H24C 109.5 .
H24A C24 H24C 109.5 .
H24B C24 H24C 109.5 .
C26 C25 N9 118.5(5) .
C26 C25 H25A 107.7 .
N9 C25 H25A 107.7 .
C26 C25 H25B 107.7 .
N9 C25 H25B 107.7 .
H25A C25 H25B 107.1 .
C25 C26 N10 117.0(5) .
C25 C26 H26A 108.0 .
N10 C26 H26A 108.0 .
C25 C26 H26B 108.0 .
N10 C26 H26B 108.0 .
H26A C26 H26B 107.3 .
N9 C27 H27A 109.5 .
N9 C27 H27B 109.5 .
H27A C27 H27B 109.5 .
N9 C27 H27C 109.5 .
H27A C27 H27C 109.5 .
H27B C27 H27C 109.5 .
N9 C28 H28A 109.5 .
N9 C28 H28B 109.5 .
H28A C28 H28B 109.5 .
N9 C28 H28C 109.5 .
H28A C28 H28C 109.5 .
H28B C28 H28C 109.5 .
N10 C29 H29A 109.5 .
N10 C29 H29B 109.5 .
H29A C29 H29B 109.5 .
N10 C29 H29C 109.5 .
H29A C29 H29C 109.5 .
H29B C29 H29C 109.5 .
N10 C30 H30A 109.5 .
N10 C30 H30B 109.5 .
H30A C30 H30B 109.5 .
N10 C30 H30C 109.5 .
H30A C30 H30C 109.5 .
H30B C30 H30C 109.5 .
C32 C31 H31A 109.5 .
C32 C31 H31B 109.5 .
H31A C31 H31B 109.5 .
C32 C31 H31C 109.5 .
H31A C31 H31C 109.5 .
H31B C31 H31C 109.5 .
C31 C32 C33 116.1(7) .
C31 C32 H32A 108.3 .
C33 C32 H32A 108.3 .
C31 C32 H32B 108.3 .
C33 C32 H32B 108.3 .
H32A C32 H32B 107.4 .
C33 C33 C32 117.0(7) 3_766
C33 C33 H33A 108.0 3_766
C32 C33 H33A 108.0 .
C33 C33 H33B 108.0 3_766
C32 C33 H33B 108.0 .
H33A C33 H33B 107.3 .

loop_
_geom_bond_atom_site_label_1
_geom_bond_atom_site_label_2
_geom_bond_distance
_geom_bond_site_symmetry_2
Li1 N1 2.104(7) .
Li1 N4 2.112(7) .
Li1 N5 2.192(8) .
Li1 N6 2.233(7) .
Li1 Li2 2.526(9) .
Li2 N1 2.026(7) .
Li2 N4 2.025(7) .
Li2 N7 2.144(7) .
Li2 N2 2.193(7) .
Li2 Li3 2.258(9) .
Li3 N3 2.042(7) .
Li3 N2 2.042(7) .
Li3 N8 2.137(7) .
Li3 N4 2.190(7) .
Li3 Li4 2.492(9) .
Li4 N3 2.060(7) .
Li4 N2 2.139(7) .
Li4 N9 2.191(7) .
Li4 N10 2.249(7) .
N1 C4 1.367(5) .
N1 C1 1.374(5) .
N2 C6 1.451(5) .
N2 C5 1.474(5) .
N3 C7 1.376(5) .
N3 C10 1.391(5) .
N4 C12 1.461(5) .
N4 C11 1.476(5) .
N5 C13 1.409(7) .
N5 C16 1.430(7) .
N5 C15 1.441(6) .
N6 C14 1.428(6) .
N6 C18 1.437(6) .
N6 C17 1.446(6) .
N7 C19 1.466(5) .
N7 C21 1.469(6) .
N7 C22 1.484(6) .
N8 C24 1.463(5) .
N8 C23 1.465(5) .
N8 C20 1.468(5) .
N9 C25 1.440(6) .
N9 C28 1.461(7) .
N9 C27 1.458(6) .
N10 C26 1.439(6) .
N10 C29 1.447(6) .
N10 C30 1.455(6) .
C1 C2 1.356(7) .
C1 H1 0.9500 .
C2 C3 1.383(7) .
C2 H2 0.9500 .
C3 C4 1.375(5) .
C3 H3 0.9500 .
C4 C5 1.504(6) .
C5 H5A 0.9900 .
C5 H5B 0.9900 .
C6 H6A 0.9800 .
C6 H6B 0.9800 .
C6 H6C 0.9800 .
C7 C8 1.364(6) .
C7 H7 0.9500 .
C8 C9 1.396(6) .
C8 H8 0.9500 .
C9 C10 1.360(5) .
C9 H9 0.9500 .
C10 C11 1.500(5) .
C11 H11A 0.9900 .
C11 H11B 0.9900 .
C12 H12A 0.9800 .
C12 H12B 0.9800 .
C12 H12C 0.9800 .
C13 C14 1.369(6) .
C13 H13A 0.9900 .
C13 H13B 0.9900 .
C14 H14A 0.9900 .
C14 H14B 0.9900 .
C15 H15A 0.9800 .
C15 H15B 0.9800 .
C15 H15C 0.9800 .
C16 H16A 0.9800 .
C16 H16B 0.9800 .
C16 H16C 0.9800 .
C17 H17A 0.9800 .
C17 H17B 0.9800 .
C17 H17C 0.9800 .
C18 H18A 0.9800 .
C18 H18B 0.9800 .
C18 H18C 0.9800 .
C19 C20 1.496(6) .
C19 H19A 0.9900 .
C19 H19B 0.9900 .
C20 H20A 0.9900 .
C20 H20B 0.9900 .
C21 H21A 0.9800 .
C21 H21B 0.9800 .
C21 H21C 0.9800 .
C22 H22A 0.9800 .
C22 H22B 0.9800 .
C22 H22C 0.9800 .
C23 H23A 0.9800 .
C23 H23B 0.9800 .
C23 H23C 0.9800 .
C24 H24A 0.9800 .
C24 H24B 0.9800 .
C24 H24C 0.9800 .
C25 C26 1.410(7) .
C25 H25A 0.9900 .
C25 H25B 0.9900 .
C26 H26A 0.9900 .
C26 H26B 0.9900 .
C27 H27A 0.9800 .
C27 H27B 0.9800 .
C27 H27C 0.9800 .
C28 H28A 0.9800 .
C28 H28B 0.9800 .
C28 H28C 0.9800 .
C29 H29A 0.9800 .
C29 H29B 0.9800 .
C29 H29C 0.9800 .
C30 H30A 0.9800 .
C30 H30B 0.9800 .
C30 H30C 0.9800 .
C31 C32 1.436(8) .
C31 H31A 0.9800 .
C31 H31B 0.9800 .
C31 H31C 0.9800 .
C32 C33 1.508(8) .
C32 H32A 0.9900 .
C32 H32B 0.9900 .
C33 C33 1.487(10) 3_766
C33 H33A 0.9900 .
C33 H33B 0.9900 .
